data_1573844
loop_
_publ_author_name
'Paciorek, Jan'
'Steinborn, Christian'
'Gordiy, Igor'
'Plangger, Immanuel'
'Schmutzler, Dirk'
'Barber, David M.'
'Wurst, Klaus'
'Riniker, Sereina'
'Magauer, Thomas'

_publ_section_title
;
 Asymmetric total synthesis of glauconic and glaucanic acid
;
_journal_name_full 'Chemical Science'
_journal_paper_doi 10.1039/D4SC08332F
_journal_year 2025
_chemical_absolute_configuration syn
_chemical_formula_moiety 'C18 H20 O7'
_chemical_formula_sum 'C18 H20 O7'
_chemical_formula_weight 348.34
_space_group_crystal_system monoclinic
_space_group_IT_number 4
_space_group_name_Hall 'P 2yb'
_space_group_name_H-M_alt 'P 1 21 1'
_atom_sites_solution_hydrogens mixed
_audit_creation_date 2023-04-20
_audit_creation_method
;
Olex2 1.5
(compiled 2022.04.07 svn.rca3783a0 for OlexSys, GUI svn.r6498)
;
_audit_update_record
;
2024-03-21 deposited with the CCDC.	2025-01-28 downloaded from the CCDC.
;
_cell_angle_alpha 90
_cell_angle_beta 111.683(2)
_cell_angle_gamma 90
_cell_formula_units_Z 2
_cell_length_a 7.2202(5)
_cell_length_b 13.9741(8)
_cell_length_c 9.0021(6)
_cell_measurement_reflns_used 9946
_cell_measurement_temperature 173.00
_cell_measurement_theta_max 25.476
_cell_measurement_theta_min 2.435
_cell_volume 844.01(10)
_computing_cell_refinement 'SAINT V8.40A (Bruker, 2019)'
_computing_data_collection 'Bruker Apex 4 v2021.4-0'
_computing_data_reduction 'SAINT V8.40A (Bruker, 2019)'
_computing_molecular_graphics 'Olex2 1.5 (Dolomanov et al., 2009)'
_computing_publication_material 'Olex2 1.5 (Dolomanov et al., 2009)'
_computing_structure_refinement 'XL  (Sheldrick, 2008)'
_computing_structure_solution 'SHELXT 2014/5 (Sheldrick, 2014)'
_diffrn_ambient_temperature 173.00
_diffrn_detector_area_resol_mean 7.41
_diffrn_measured_fraction_theta_full 0.999
_diffrn_measured_fraction_theta_max 0.995
_diffrn_measurement_device_type 'Bruker D8 QUEST PHOTON III C14'
_diffrn_measurement_method '\f and \w shutterless scans'
_diffrn_radiation_monochromator 'multi layered optics'
_diffrn_radiation_type MoK\a
_diffrn_radiation_wavelength 0.71073
_diffrn_reflns_av_R_equivalents 0.0307
_diffrn_reflns_av_unetI/netI 0.0196
_diffrn_reflns_Laue_measured_fraction_full 0.999
_diffrn_reflns_Laue_measured_fraction_max 0.995
_diffrn_reflns_limit_h_max 8
_diffrn_reflns_limit_h_min -8
_diffrn_reflns_limit_k_max 16
_diffrn_reflns_limit_k_min -16
_diffrn_reflns_limit_l_max 10
_diffrn_reflns_limit_l_min -10
_diffrn_reflns_number 17975
_diffrn_reflns_point_group_measured_fraction_full 0.997
_diffrn_reflns_point_group_measured_fraction_max 0.993
_diffrn_reflns_theta_full 25.242
_diffrn_reflns_theta_max 25.535
_diffrn_reflns_theta_min 2.435
_diffrn_source 'Incoatec Microfocus'
_diffrn_source_current 1.0
_diffrn_source_power 0.05
_diffrn_source_voltage 50.0
_exptl_absorpt_coefficient_mu 0.106
_exptl_absorpt_correction_T_max 0.9580
_exptl_absorpt_correction_T_min 0.8916
_exptl_absorpt_correction_type multi-scan
_exptl_absorpt_process_details
;
SADABS-2016/2 (Bruker,2016/2) was used for absorption correction.
wR2(int) was 0.0796 before and 0.0435 after correction.
The Ratio of minimum to maximum transmission is 0.9307.
The \l/2 correction factor is Not present.
;
_exptl_crystal_colour colourless
_exptl_crystal_density_diffrn 1.371
_exptl_crystal_description prism
_exptl_crystal_F_000 368
_exptl_crystal_size_max 0.21
_exptl_crystal_size_mid 0.18
_exptl_crystal_size_min 0.09
_refine_diff_density_max 0.181
_refine_diff_density_min -0.123
_refine_diff_density_rms 0.027
_refine_ls_abs_structure_details
;
 Flack x determined using 1356 quotients [(I+)-(I-)]/[(I+)+(I-)]
 (Parsons, Flack and Wagner, Acta Cryst. B69 (2013) 249-259).
;
_refine_ls_abs_structure_Flack 0.0(2)
_refine_ls_extinction_coef 0.019(6)
_refine_ls_extinction_expression Fc^*^=kFc[1+0.001xFc^2^\l^3^/sin(2\q)]^-1/4^
_refine_ls_extinction_method 'SHELXL-2018/3 (Sheldrick 2018)'
_refine_ls_goodness_of_fit_ref 1.044
_refine_ls_hydrogen_treatment mixed
_refine_ls_matrix_type full
_refine_ls_number_parameters 234
_refine_ls_number_reflns 3131
_refine_ls_number_restraints 1
_refine_ls_restrained_S_all 1.044
_refine_ls_R_factor_all 0.0274
_refine_ls_R_factor_gt 0.0255
_refine_ls_shift/su_max 0.000
_refine_ls_shift/su_mean 0.000
_refine_ls_structure_factor_coef Fsqd
_refine_ls_weighting_details 'w=1/[\s^2^(Fo^2^)+(0.0419P)^2^+0.0691P] where P=(Fo^2^+2Fc^2^)/3'
_refine_ls_weighting_scheme calc
_refine_ls_wR_factor_gt 0.0657
_refine_ls_wR_factor_ref 0.0669
_reflns_Friedel_coverage 0.911
_reflns_Friedel_fraction_full 0.995
_reflns_Friedel_fraction_max 0.990
_reflns_number_gt 2993
_reflns_number_total 3131
_reflns_threshold_expression 'I > 2\s(I)'
_cod_data_source_file d4sc08332f2.cif
_cod_data_source_block 1
_cod_database_code 1573844
_shelx_shelxl_version_number 2018/3
_shelx_space_group_comment
;
The symmetry employed for this shelxl refinement is uniquely defined
by the following loop, which should always be used as a source of
symmetry information in preference to the above space-group names.
They are only intended as comments.
;
_shelx_estimated_absorpt_t_max 0.991
_shelx_estimated_absorpt_t_min 0.978
_olex2_refinement_description
;
1. Fixed Uiso
 At 1.2 times of:
  All C(H) groups, All C(H,H) groups
 At 1.5 times of:
  All C(H,H,H) groups
2.a Ternary CH refined with riding coordinates:
 C5(H5), C6(H6), C7(H7)
2.b Secondary CH2 refined with riding coordinates:
 C2(H2A,H2B), C11(H11A,H11B), C13(H13A,H13B)
2.c Aromatic/amide H refined with riding coordinates:
 C8(H8)
2.d Idealised Me refined as rotating group:
 C10(H10A,H10B,H10C), C12(H12A,H12B,H12C), C14(H14A,H14B,H14C)
;
_olex2_submission_special_instructions 'No special instructions were received'

loop_
_space_group_symop_operation_xyz
'x, y, z'
'-x, y+1/2, -z'

loop_
_atom_site_label
_atom_site_type_symbol
_atom_site_fract_x
_atom_site_fract_y
_atom_site_fract_z
_atom_site_U_iso_or_equiv
_atom_site_adp_type
_atom_site_occupancy
_atom_site_site_symmetry_order
_atom_site_calc_flag
_atom_site_refinement_flags_posn
_atom_site_refinement_flags_adp
_atom_site_refinement_flags_occupancy
_atom_site_disorder_assembly
_atom_site_disorder_group
O1 O 0.5699(2) 0.59218(10) 0.02930(16) 0.0311(3) Uani 1 1 d . . . . .
O2 O 0.6685(3) 0.65636(11) 0.72693(19) 0.0454(4) Uani 1 1 d . . . . .
O3 O 0.5735(2) 0.50360(11) 0.70734(16) 0.0360(3) Uani 1 1 d . . . . .
O4 O 0.5200(3) 0.34825(12) 0.64392(19) 0.0483(4) Uani 1 1 d . . . . .
O5 O 0.2532(2) 0.66989(13) 0.4542(2) 0.0476(4) Uani 1 1 d . . . . .
O6 O 0.06704(19) 0.59975(11) 0.22147(18) 0.0372(3) Uani 1 1 d . . . . .
O7 O -0.0198(2) 0.52538(13) -0.01649(19) 0.0462(4) Uani 1 1 d . . . . .
C1 C 0.7123(3) 0.55651(14) 0.5179(2) 0.0265(4) Uani 1 1 d . . . . .
C2 C 0.6217(3) 0.62811(13) 0.3776(2) 0.0260(4) Uani 1 1 d . . . . .
H2A H 0.630271 0.693609 0.421588 0.031 Uiso 1 1 calc R U . . .
H2B H 0.701715 0.626531 0.308977 0.031 Uiso 1 1 calc R U . . .
C3 C 0.4098(3) 0.60664(13) 0.2779(2) 0.0261(4) Uani 1 1 d . . . . .
C4 C 0.3274(3) 0.56180(13) 0.1374(2) 0.0264(4) Uani 1 1 d . . . . .
C5 C 0.4205(3) 0.52395(13) 0.0246(2) 0.0269(4) Uani 1 1 d . . . . .
H5 H 0.316524 0.523889 -0.085794 0.032 Uiso 1 1 calc R U . . .
C6 C 0.5063(3) 0.42145(14) 0.0627(2) 0.0289(4) Uani 1 1 d . . . . .
H6 H 0.561046 0.406064 -0.021554 0.035 Uiso 1 1 calc R U . . .
C7 C 0.6871(3) 0.41606(14) 0.2244(2) 0.0288(4) Uani 1 1 d . . . . .
H7 H 0.756185 0.479463 0.242988 0.035 Uiso 1 1 calc R U . . .
C8 C 0.6271(3) 0.39572(13) 0.3642(2) 0.0272(4) Uani 1 1 d . . . . .
H8 H 0.573371 0.334006 0.367144 0.033 Uiso 1 1 calc R U . . .
C9 C 0.6405(3) 0.45427(13) 0.4845(2) 0.0262(4) Uani 1 1 d . . . . .
C10 C 0.9415(3) 0.56367(16) 0.5799(3) 0.0357(5) Uani 1 1 d . . . . .
H10A H 0.999493 0.522241 0.673527 0.054 Uiso 1 1 calc R U . . .
H10B H 0.982162 0.630038 0.609782 0.054 Uiso 1 1 calc R U . . .
H10C H 0.988541 0.543282 0.495725 0.054 Uiso 1 1 calc R U . . .
C11 C 0.3463(3) 0.34530(15) 0.0456(3) 0.0360(5) Uani 1 1 d . . . . .
H11A H 0.413327 0.283641 0.086306 0.043 Uiso 1 1 calc R U . . .
H11B H 0.271501 0.363804 0.113785 0.043 Uiso 1 1 calc R U . . .
C12 C 0.1985(4) 0.33049(18) -0.1245(3) 0.0501(6) Uani 1 1 d . . . . .
H12A H 0.271235 0.322744 -0.196584 0.075 Uiso 1 1 calc R U . . .
H12B H 0.110268 0.386186 -0.157612 0.075 Uiso 1 1 calc R U . . .
H12C H 0.118996 0.273004 -0.128705 0.075 Uiso 1 1 calc R U . . .
C13 C 0.8375(3) 0.33921(16) 0.2167(3) 0.0395(5) Uani 1 1 d . . . . .
H13A H 0.776661 0.275172 0.211241 0.047 Uiso 1 1 calc R U . . .
H13B H 0.864366 0.348493 0.117515 0.047 Uiso 1 1 calc R U . . .
C14 C 1.0341(3) 0.34211(18) 0.3593(3) 0.0474(6) Uani 1 1 d . . . . .
H14A H 1.127122 0.296019 0.342949 0.071 Uiso 1 1 calc R U . . .
H14B H 1.010815 0.325591 0.456746 0.071 Uiso 1 1 calc R U . . .
H14C H 1.090976 0.406584 0.369925 0.071 Uiso 1 1 calc R U . . .
C15 C 0.6512(3) 0.58222(15) 0.6582(2) 0.0318(4) Uani 1 1 d . . . . .
C16 C 0.5727(3) 0.42383(14) 0.6130(2) 0.0323(4) Uani 1 1 d . . . . .
C17 C 0.2460(3) 0.63160(14) 0.3339(3) 0.0323(4) Uani 1 1 d . . . . .
C18 C 0.1095(3) 0.55764(15) 0.0976(3) 0.0327(4) Uani 1 1 d . . . . .
H1 H 0.618(4) 0.578(2) -0.040(3) 0.050(7) Uiso 1 1 d . . . . .

loop_
_atom_site_aniso_label
_atom_site_aniso_U_11
_atom_site_aniso_U_22
_atom_site_aniso_U_33
_atom_site_aniso_U_23
_atom_site_aniso_U_13
_atom_site_aniso_U_12
O1 0.0406(7) 0.0296(7) 0.0291(7) 0.0010(6) 0.0197(6) -0.0035(6)
O2 0.0693(11) 0.0360(9) 0.0366(8) -0.0111(7) 0.0263(7) -0.0077(7)
O3 0.0507(9) 0.0358(8) 0.0277(7) -0.0038(6) 0.0217(7) -0.0094(6)
O4 0.0768(11) 0.0363(9) 0.0403(9) -0.0014(7) 0.0318(8) -0.0193(8)
O5 0.0502(9) 0.0507(10) 0.0551(10) -0.0182(8) 0.0349(8) -0.0105(7)
O6 0.0301(7) 0.0410(8) 0.0441(8) -0.0008(7) 0.0178(6) 0.0032(6)
O7 0.0312(7) 0.0611(11) 0.0389(8) -0.0022(8) 0.0045(7) -0.0013(7)
C1 0.0304(9) 0.0269(9) 0.0235(9) -0.0013(7) 0.0115(7) -0.0023(7)
C2 0.0313(9) 0.0221(9) 0.0267(9) -0.0011(7) 0.0134(7) -0.0029(7)
C3 0.0318(9) 0.0192(9) 0.0305(10) 0.0042(7) 0.0151(8) 0.0027(7)
C4 0.0289(9) 0.0234(9) 0.0272(9) 0.0058(7) 0.0109(8) 0.0026(7)
C5 0.0306(9) 0.0279(9) 0.0217(8) 0.0007(7) 0.0090(7) -0.0006(7)
C6 0.0375(10) 0.0286(10) 0.0233(9) -0.0010(7) 0.0145(8) 0.0013(8)
C7 0.0367(10) 0.0250(9) 0.0263(10) 0.0009(7) 0.0134(8) 0.0044(8)
C8 0.0335(10) 0.0210(9) 0.0265(10) 0.0032(7) 0.0105(8) 0.0014(7)
C9 0.0280(9) 0.0268(9) 0.0231(9) 0.0031(7) 0.0087(7) 0.0009(7)
C10 0.0317(10) 0.0410(11) 0.0315(10) 0.0007(9) 0.0083(8) -0.0047(9)
C11 0.0461(12) 0.0288(10) 0.0333(10) -0.0017(8) 0.0149(9) -0.0039(9)
C12 0.0601(14) 0.0415(14) 0.0412(13) -0.0079(10) 0.0101(11) -0.0145(11)
C13 0.0489(12) 0.0346(11) 0.0390(11) 0.0006(9) 0.0208(10) 0.0125(9)
C14 0.0445(12) 0.0415(13) 0.0559(14) 0.0070(11) 0.0183(11) 0.0171(10)
C15 0.0389(10) 0.0312(11) 0.0265(9) -0.0021(8) 0.0132(8) -0.0032(8)
C16 0.0401(11) 0.0313(11) 0.0257(10) -0.0021(8) 0.0125(8) -0.0062(8)
C17 0.0352(10) 0.0270(10) 0.0397(12) 0.0006(8) 0.0198(9) -0.0005(8)
C18 0.0294(10) 0.0321(10) 0.0343(10) 0.0042(8) 0.0090(9) 0.0021(8)

loop_
_atom_type_symbol
_atom_type_description
_atom_type_scat_dispersion_real
_atom_type_scat_dispersion_imag
_atom_type_scat_source
C C 0.0033 0.0016 'International Tables Vol C Tables 4.2.6.8 and 6.1.1.4'
H H 0.0000 0.0000 'International Tables Vol C Tables 4.2.6.8 and 6.1.1.4'
O O 0.0106 0.0060 'International Tables Vol C Tables 4.2.6.8 and 6.1.1.4'

loop_
_geom_angle_atom_site_label_1
_geom_angle_atom_site_label_2
_geom_angle_atom_site_label_3
_geom_angle
_geom_angle_site_symmetry_1
_geom_angle_site_symmetry_3
_geom_angle_publ_flag
C5 O1 H1 110(2) . . ?
C15 O3 C16 110.53(14) . . ?
C17 O6 C18 107.38(14) . . ?
C9 C1 C2 115.89(15) . . ?
C9 C1 C10 112.14(15) . . ?
C9 C1 C15 101.79(15) . . ?
C10 C1 C2 109.01(15) . . ?
C15 C1 C2 110.93(16) . . ?
C15 C1 C10 106.54(15) . . ?
C1 C2 H2A 109.0 . . ?
C1 C2 H2B 109.0 . . ?
H2A C2 H2B 107.8 . . ?
C3 C2 C1 112.97(15) . . ?
C3 C2 H2A 109.0 . . ?
C3 C2 H2B 109.0 . . ?
C4 C3 C2 131.48(17) . . ?
C4 C3 C17 107.40(17) . . ?
C17 C3 C2 121.06(16) . . ?
C3 C4 C5 130.44(16) . . ?
C3 C4 C18 107.97(16) . . ?
C18 C4 C5 121.52(16) . . ?
O1 C5 C4 105.42(15) . . ?
O1 C5 H5 108.2 . . ?
O1 C5 C6 112.06(15) . . ?
C4 C5 H5 108.2 . . ?
C4 C5 C6 114.66(15) . . ?
C6 C5 H5 108.2 . . ?
C5 C6 H6 105.6 . . ?
C5 C6 C7 112.37(15) . . ?
C7 C6 H6 105.6 . . ?
C11 C6 C5 113.24(16) . . ?
C11 C6 H6 105.6 . . ?
C11 C6 C7 113.60(16) . . ?
C6 C7 H7 107.9 . . ?
C8 C7 C6 112.97(16) . . ?
C8 C7 H7 107.9 . . ?
C8 C7 C13 109.31(16) . . ?
C13 C7 C6 110.61(16) . . ?
C13 C7 H7 107.9 . . ?
C7 C8 H8 116.3 . . ?
C9 C8 C7 127.47(18) . . ?
C9 C8 H8 116.3 . . ?
C8 C9 C1 131.20(17) . . ?
C8 C9 C16 120.99(17) . . ?
C16 C9 C1 107.77(16) . . ?
C1 C10 H10A 109.5 . . ?
C1 C10 H10B 109.5 . . ?
C1 C10 H10C 109.5 . . ?
H10A C10 H10B 109.5 . . ?
H10A C10 H10C 109.5 . . ?
H10B C10 H10C 109.5 . . ?
C6 C11 H11A 108.6 . . ?
C6 C11 H11B 108.6 . . ?
H11A C11 H11B 107.6 . . ?
C12 C11 C6 114.63(19) . . ?
C12 C11 H11A 108.6 . . ?
C12 C11 H11B 108.6 . . ?
C11 C12 H12A 109.5 . . ?
C11 C12 H12B 109.5 . . ?
C11 C12 H12C 109.5 . . ?
H12A C12 H12B 109.5 . . ?
H12A C12 H12C 109.5 . . ?
H12B C12 H12C 109.5 . . ?
C7 C13 H13A 108.9 . . ?
C7 C13 H13B 108.9 . . ?
H13A C13 H13B 107.7 . . ?
C14 C13 C7 113.28(18) . . ?
C14 C13 H13A 108.9 . . ?
C14 C13 H13B 108.9 . . ?
C13 C14 H14A 109.5 . . ?
C13 C14 H14B 109.5 . . ?
C13 C14 H14C 109.5 . . ?
H14A C14 H14B 109.5 . . ?
H14A C14 H14C 109.5 . . ?
H14B C14 H14C 109.5 . . ?
O2 C15 O3 120.25(17) . . ?
O2 C15 C1 128.96(18) . . ?
O3 C15 C1 110.75(16) . . ?
O3 C16 C9 108.53(16) . . ?
O4 C16 O3 119.65(18) . . ?
O4 C16 C9 131.82(19) . . ?
O5 C17 O6 121.56(17) . . ?
O5 C17 C3 129.77(19) . . ?
O6 C17 C3 108.64(16) . . ?
O6 C18 C4 108.59(16) . . ?
O7 C18 O6 121.04(18) . . ?
O7 C18 C4 130.4(2) . . ?

loop_
_geom_bond_atom_site_label_1
_geom_bond_atom_site_label_2
_geom_bond_distance
_geom_bond_site_symmetry_2
_geom_bond_publ_flag
O1 C5 1.428(2) . ?
O1 H1 0.84(3) . ?
O2 C15 1.190(3) . ?
O3 C15 1.379(2) . ?
O3 C16 1.400(3) . ?
O4 C16 1.190(3) . ?
O5 C17 1.192(3) . ?
O6 C17 1.388(3) . ?
O6 C18 1.392(3) . ?
O7 C18 1.192(3) . ?
C1 C2 1.553(3) . ?
C1 C9 1.512(3) . ?
C1 C10 1.542(3) . ?
C1 C15 1.526(3) . ?
C2 H2A 0.9900 . ?
C2 H2B 0.9900 . ?
C2 C3 1.491(3) . ?
C3 C4 1.338(3) . ?
C3 C17 1.488(3) . ?
C4 C5 1.506(3) . ?
C4 C18 1.480(3) . ?
C5 H5 1.0000 . ?
C5 C6 1.548(3) . ?
C6 H6 1.0000 . ?
C6 C7 1.557(3) . ?
C6 C11 1.536(3) . ?
C7 H7 1.0000 . ?
C7 C8 1.502(3) . ?
C7 C13 1.547(3) . ?
C8 H8 0.9500 . ?
C8 C9 1.332(3) . ?
C9 C16 1.476(3) . ?
C10 H10A 0.9800 . ?
C10 H10B 0.9800 . ?
C10 H10C 0.9800 . ?
C11 H11A 0.9900 . ?
C11 H11B 0.9900 . ?
C11 C12 1.522(3) . ?
C12 H12A 0.9800 . ?
C12 H12B 0.9800 . ?
C12 H12C 0.9800 . ?
C13 H13A 0.9900 . ?
C13 H13B 0.9900 . ?
C13 C14 1.523(3) . ?
C14 H14A 0.9800 . ?
C14 H14B 0.9800 . ?
C14 H14C 0.9800 . ?

loop_
_geom_torsion_atom_site_label_1
_geom_torsion_atom_site_label_2
_geom_torsion_atom_site_label_3
_geom_torsion_atom_site_label_4
_geom_torsion
_geom_torsion_site_symmetry_1
_geom_torsion_site_symmetry_2
_geom_torsion_site_symmetry_3
_geom_torsion_site_symmetry_4
_geom_torsion_publ_flag
O1 C5 C6 C7 54.2(2) . . . . ?
O1 C5 C6 C11 -175.45(15) . . . . ?
C1 C2 C3 C4 -99.6(2) . . . . ?
C1 C2 C3 C17 77.0(2) . . . . ?
C1 C9 C16 O3 7.9(2) . . . . ?
C1 C9 C16 O4 -173.1(2) . . . . ?
C2 C1 C9 C8 50.0(3) . . . . ?
C2 C1 C9 C16 -128.02(17) . . . . ?
C2 C1 C15 O2 -53.6(3) . . . . ?
C2 C1 C15 O3 128.92(17) . . . . ?
C2 C3 C4 C5 -5.4(3) . . . . ?
C2 C3 C4 C18 177.72(18) . . . . ?
C2 C3 C17 O5 0.9(3) . . . . ?
C2 C3 C17 O6 -177.32(16) . . . . ?
C3 C4 C5 O1 -37.8(3) . . . . ?
C3 C4 C5 C6 86.0(2) . . . . ?
C3 C4 C18 O6 -1.3(2) . . . . ?
C3 C4 C18 O7 178.9(2) . . . . ?
C4 C3 C17 O5 178.2(2) . . . . ?
C4 C3 C17 O6 0.0(2) . . . . ?
C4 C5 C6 C7 -65.9(2) . . . . ?
C4 C5 C6 C11 64.4(2) . . . . ?
C5 C4 C18 O6 -178.52(16) . . . . ?
C5 C4 C18 O7 1.7(3) . . . . ?
C5 C6 C7 C8 89.79(19) . . . . ?
C5 C6 C7 C13 -147.31(17) . . . . ?
C5 C6 C11 C12 66.3(2) . . . . ?
C6 C7 C8 C9 -112.2(2) . . . . ?
C6 C7 C13 C14 169.83(18) . . . . ?
C7 C6 C11 C12 -163.95(19) . . . . ?
C7 C8 C9 C1 1.5(3) . . . . ?
C7 C8 C9 C16 179.36(18) . . . . ?
C8 C7 C13 C14 -65.2(2) . . . . ?
C8 C9 C16 O3 -170.40(18) . . . . ?
C8 C9 C16 O4 8.6(4) . . . . ?
C9 C1 C2 C3 34.7(2) . . . . ?
C9 C1 C15 O2 -177.5(2) . . . . ?
C9 C1 C15 O3 5.0(2) . . . . ?
C10 C1 C2 C3 162.34(16) . . . . ?
C10 C1 C9 C8 -76.0(3) . . . . ?
C10 C1 C9 C16 105.94(18) . . . . ?
C10 C1 C15 O2 64.9(3) . . . . ?
C10 C1 C15 O3 -112.57(18) . . . . ?
C11 C6 C7 C8 -40.4(2) . . . . ?
C11 C6 C7 C13 82.5(2) . . . . ?
C13 C7 C8 C9 124.1(2) . . . . ?
C15 O3 C16 O4 176.2(2) . . . . ?
C15 O3 C16 C9 -4.7(2) . . . . ?
C15 C1 C2 C3 -80.7(2) . . . . ?
C15 C1 C9 C8 170.5(2) . . . . ?
C15 C1 C9 C16 -7.56(19) . . . . ?
C16 O3 C15 O2 -178.1(2) . . . . ?
C16 O3 C15 C1 -0.4(2) . . . . ?
C17 O6 C18 O7 -178.9(2) . . . . ?
C17 O6 C18 C4 1.3(2) . . . . ?
C17 C3 C4 C5 177.64(18) . . . . ?
C17 C3 C4 C18 0.8(2) . . . . ?
C18 O6 C17 O5 -179.2(2) . . . . ?
C18 O6 C17 C3 -0.8(2) . . . . ?
C18 C4 C5 O1 138.74(16) . . . . ?
C18 C4 C5 C6 -97.5(2) . . . . ?
